data_4063335
loop_
_publ_author_name
'Xianghua Yu'
'Tobin J. Marks'

_publ_section_title
;
 Organophosphine Oxide/Sulfide-Substituted Lanthanide Binaphtholate
 Catalysts for Enantioselective Hydroamination/Cyclization
;
_journal_name_full Organometallics
_journal_page_first 365
_journal_page_last 376
_journal_paper_doi 10.1021/om0607999
_journal_volume 26
_journal_year 2007
_chemical_formula_sum 'C180 H150 La2 O12 P6'
_chemical_formula_weight 2968.64
_chemical_name_systematic
; 
 ? 
;
_space_group_IT_number 173
_symmetry_cell_setting hexagonal
_symmetry_space_group_name_Hall 'P 6c'
_symmetry_space_group_name_H-M 'P 63'
_atom_sites_solution_hydrogens geom
_atom_sites_solution_primary direct
_atom_sites_solution_secondary difmap
_audit_creation_method SHELXL-97
_cell_angle_alpha 90.00
_cell_angle_beta 90.00
_cell_angle_gamma 120.00
_cell_formula_units_Z 6
_cell_length_a 31.7444(16)
_cell_length_b 31.7444(16)
_cell_length_c 25.393(3)
_cell_measurement_temperature 153(2)
_cell_volume 22160(3)
_computing_cell_refinement 'SMART, Bruker (2000)'
_computing_data_collection 'SMART, Bruker (2000)'
_computing_data_reduction 'SHELXS-97 (Sheldrick, 1990)'
_computing_molecular_graphics 'SHELXL-97 (Sheldrick, 1997)'
_computing_publication_material 'SHELXTL, Bruker (2000)'
_computing_structure_refinement 'SHELXL-97 (Sheldrick, 1997)'
_computing_structure_solution 'SHELXS-97 (Sheldrick, 1990)'
_diffrn_ambient_temperature 293(2)
_diffrn_measured_fraction_theta_full 0.951
_diffrn_measured_fraction_theta_max 0.951
_diffrn_measurement_device_type 'CCD area detector'
_diffrn_measurement_method Multi-scan
_diffrn_radiation_monochromator graphite
_diffrn_radiation_source 'fine-focus sealed tube'
_diffrn_radiation_type MoK\a
_diffrn_radiation_wavelength 0.71073
_diffrn_reflns_av_R_equivalents 0.2384
_diffrn_reflns_av_sigmaI/netI 0.3886
_diffrn_reflns_limit_h_max 42
_diffrn_reflns_limit_h_min -40
_diffrn_reflns_limit_k_max 40
_diffrn_reflns_limit_k_min -42
_diffrn_reflns_limit_l_max 34
_diffrn_reflns_limit_l_min -34
_diffrn_reflns_number 189306
_diffrn_reflns_theta_full 28.92
_diffrn_reflns_theta_max 28.92
_diffrn_reflns_theta_min 0.74
_exptl_absorpt_coefficient_mu 0.699
_exptl_absorpt_correction_T_max 0.9659
_exptl_absorpt_correction_T_min 0.7439
_exptl_absorpt_correction_type multi-scan
_exptl_absorpt_process_details 'SADABS, Bruker (2000)'
_exptl_crystal_colour colorless
_exptl_crystal_density_diffrn 1.335
_exptl_crystal_density_method 'not measured'
_exptl_crystal_description Needle
_exptl_crystal_F_000 9180
_exptl_crystal_size_max 0.45
_exptl_crystal_size_mid 0.06
_exptl_crystal_size_min 0.05
_refine_diff_density_max 0.756
_refine_diff_density_min -0.442
_refine_diff_density_rms 0.095
_refine_ls_abs_structure_details 'Flack H D (1983), Acta Cryst. A39, 876-881'
_refine_ls_abs_structure_Flack -0.004(11)
_refine_ls_extinction_method none
_refine_ls_goodness_of_fit_ref 0.700
_refine_ls_hydrogen_treatment mixed
_refine_ls_matrix_type full
_refine_ls_number_parameters 1423
_refine_ls_number_reflns 36274
_refine_ls_number_restraints 19
_refine_ls_restrained_S_all 0.701
_refine_ls_R_factor_all 0.1699
_refine_ls_R_factor_gt 0.0586
_refine_ls_shift/su_max 0.001
_refine_ls_shift/su_mean 0.000
_refine_ls_structure_factor_coef Fsqd
_refine_ls_weighting_details 'calc w=1/[\s^2^(Fo^2^)+(0.0433P)^2^+0.0000P] where P=(Fo^2^+2Fc^2^)/3'
_refine_ls_weighting_scheme calc
_refine_ls_wR_factor_gt 0.1193
_refine_ls_wR_factor_ref 0.1386
_reflns_number_gt 11655
_reflns_number_total 36274
_reflns_threshold_expression >2sigma(I)
_cod_depositor_comments
;
The following automatic conversions were performed:
'_symmetry_cell_setting' value 'Hexagonal' changed to 'hexagonal'
according to '/home/saulius/struct/CIF-dictionaries/cif_core.dic'
dictionary named 'cif_core.dic' version 2.4.1 from
2010-06-29.

'_exptl_absorpt_correction_type' value 'Multi-scan' changed
to 'multi-scan' according to
'/home/saulius/struct/CIF-dictionaries/cif_core.dic' dictionary named
'cif_core.dic' version 2.4.1 from 2010-06-29.

Automatic conversion script
Id: cif_fix_enum 1527 2010-12-29 10:47:43Z saulius 
;
_cod_original_sg_symbol_H-M P6(3)
_cod_database_code 4063335

loop_
_symmetry_equiv_pos_as_xyz
'x, y, z'
'-y, x-y, z'
'-x+y, -x, z'
'-x, -y, z+1/2'
'y, -x+y, z+1/2'
'x-y, x, z+1/2'

loop_
_atom_site_label
_atom_site_type_symbol
_atom_site_fract_x
_atom_site_fract_y
_atom_site_fract_z
_atom_site_U_iso_or_equiv
_atom_site_adp_type
_atom_site_occupancy
_atom_site_symmetry_multiplicity
_atom_site_calc_flag
_atom_site_refinement_flags
C1 C -0.0902(3) 0.6265(3) 0.4841(3) 0.034(2) Uani 1 1 d .
C2 C -0.0461(3) 0.6654(3) 0.4990(3) 0.037(2) Uani 1 1 d .
C3 C -0.0312(3) 0.7131(3) 0.4754(3) 0.038(2) Uani 1 1 d .
C4 C -0.0570(3) 0.7212(3) 0.4415(3) 0.044(2) Uani 1 1 d .
H4 H -0.0463 0.7524 0.4289 0.053 Uiso 1 1 calc R
C5 C -0.1018(3) 0.6813(3) 0.4237(4) 0.049(2) Uani 1 1 d .
C6 C -0.1313(4) 0.6865(4) 0.3851(4) 0.060(3) Uani 1 1 d .
H6 H -0.1202 0.7176 0.3720 0.072 Uiso 1 1 calc R
C7 C -0.1740(4) 0.6507(4) 0.3653(4) 0.062(3) Uani 1 1 d .
H7 H -0.1923 0.6552 0.3397 0.074 Uiso 1 1 calc R
C8 C -0.1871(4) 0.6046(4) 0.3897(4) 0.071(3) Uani 1 1 d .
H8 H -0.2165 0.5779 0.3795 0.085 Uiso 1 1 calc R
C9 C -0.1602(3) 0.5967(3) 0.4265(4) 0.040(2) Uani 1 1 d .
H9 H -0.1717 0.5653 0.4390 0.048 Uiso 1 1 calc R
C10 C -0.1178(3) 0.6329(3) 0.4449(3) 0.035(2) Uani 1 1 d .
C11 C -0.1080(3) 0.5794(3) 0.5058(3) 0.035(2) Uani 1 1 d .
C12 C -0.0895(3) 0.5495(3) 0.4927(3) 0.042(2) Uani 1 1 d .
C13 C -0.1096(3) 0.5016(3) 0.5128(3) 0.044(2) Uani 1 1 d .
C14 C -0.1522(4) 0.4830(4) 0.5479(3) 0.076(4) Uani 1 1 d .
H14 H -0.1671 0.4512 0.5602 0.091 Uiso 1 1 calc R
C15 C -0.1696(4) 0.5133(4) 0.5622(3) 0.055(3) Uani 1 1 d .
C16 C -0.2078(4) 0.4946(5) 0.6014(3) 0.077(4) Uani 1 1 d .
H16 H -0.2213 0.4631 0.6143 0.092 Uiso 1 1 calc R
C17 C -0.2230(3) 0.5255(5) 0.6182(3) 0.069(3) Uani 1 1 d .
H17 H -0.2466 0.5150 0.6445 0.083 Uiso 1 1 calc R
C18 C -0.2046(4) 0.5729(4) 0.5975(4) 0.071(3) Uani 1 1 d .
H18 H -0.2183 0.5916 0.6077 0.086 Uiso 1 1 calc R
C19 C -0.1663(3) 0.5914(4) 0.5623(3) 0.058(3) Uani 1 1 d .
H19 H -0.1529 0.6233 0.5506 0.070 Uiso 1 1 calc R
C20 C -0.1467(3) 0.5609(4) 0.5432(3) 0.044(2) Uani 1 1 d .
C21 C 0.0180(3) 0.7550(3) 0.4931(3) 0.051(3) Uani 1 1 d .
H21A H 0.0228 0.7840 0.4750 0.062 Uiso 1 1 calc R
H21B H 0.0427 0.7482 0.4800 0.062 Uiso 1 1 calc R
C22 C -0.0249(4) 0.7565(4) 0.5983(4) 0.064(3) Uani 1 1 d D
C23 C -0.0364(5) 0.7311(4) 0.6414(5) 0.133(6) Uani 1 1 d D
H23 H -0.0128 0.7238 0.6524 0.160 Uiso 1 1 calc R
C24 C -0.0736(7) 0.7140(7) 0.6720(9) 0.266(17) Uani 1 1 d D
H24 H -0.0792 0.6966 0.7031 0.319 Uiso 1 1 calc R
C25 C -0.1012(7) 0.7271(6) 0.6483(8) 0.191(12) Uani 1 1 d D
H25 H -0.1314 0.7139 0.6645 0.229 Uiso 1 1 calc R
C26 C -0.0979(4) 0.7553(5) 0.6056(6) 0.148(9) Uani 1 1 d D
H26 H -0.1216 0.7628 0.5960 0.178 Uiso 1 1 calc R
C27 C -0.0540(3) 0.7710(4) 0.5788(5) 0.096(4) Uani 1 1 d D
H27 H -0.0459 0.7904 0.5489 0.115 Uiso 1 1 calc R
C28 C 0.0687(3) 0.8354(3) 0.5683(4) 0.058(3) Uani 1 1 d D
C29 C 0.0696(5) 0.8575(4) 0.6144(5) 0.134(6) Uani 1 1 d D
H29 H 0.0492 0.8404 0.6423 0.160 Uiso 1 1 calc R
C30 C 0.1022(5) 0.9066(5) 0.6176(6) 0.146(7) Uani 1 1 d D
H30 H 0.1049 0.9228 0.6490 0.175 Uiso 1 1 calc R
C31 C 0.1310(5) 0.9326(4) 0.5760(7) 0.137(6) Uani 1 1 d D
H31 H 0.1513 0.9660 0.5796 0.164 Uiso 1 1 calc R
C32 C 0.1307(5) 0.9116(4) 0.5309(6) 0.141(7) Uani 1 1 d D
H32 H 0.1495 0.9295 0.5024 0.169 Uiso 1 1 calc R
C33 C 0.1004(5) 0.8606(4) 0.5281(5) 0.116(5) Uani 1 1 d D
H33 H 0.1019 0.8438 0.4987 0.139 Uiso 1 1 calc R
C34 C -0.0904(3) 0.4677(3) 0.4982(3) 0.045(2) Uani 1 1 d .
H34A H -0.1098 0.4375 0.5172 0.055 Uiso 1 1 calc R
H34B H -0.0575 0.4822 0.5118 0.055 Uiso 1 1 calc R
C35 C -0.0959(3) 0.3932(3) 0.4320(3) 0.033(2) Uani 1 1 d .
C36 C -0.0845(4) 0.3718(4) 0.4737(3) 0.082(4) Uani 1 1 d .
H36 H -0.0741 0.3892 0.5050 0.099 Uiso 1 1 calc R
C37 C -0.0877(4) 0.3244(4) 0.4720(4) 0.061(3) Uani 1 1 d .
H37 H -0.0815 0.3110 0.5014 0.074 Uiso 1 1 calc R
C38 C -0.0998(3) 0.3018(3) 0.4263(4) 0.067(3) Uani 1 1 d .
H38 H -0.1008 0.2721 0.4228 0.081 Uiso 1 1 calc R
C39 C -0.1116(4) 0.3225(4) 0.3810(3) 0.056(3) Uani 1 1 d .
H39 H -0.1201 0.3056 0.3492 0.067 Uiso 1 1 calc R
C40 C -0.1107(3) 0.3648(3) 0.3840(3) 0.049(3) Uani 1 1 d .
H40 H -0.1196 0.3763 0.3549 0.059 Uiso 1 1 calc R
C41 C -0.1395(3) 0.4494(3) 0.4008(3) 0.048(2) Uani 1 1 d .
C42 C -0.1869(4) 0.4064(4) 0.4050(4) 0.058(3) Uani 1 1 d .
H42 H -0.1908 0.3809 0.4265 0.069 Uiso 1 1 calc R
C43 C -0.2260(4) 0.4023(4) 0.3782(5) 0.084(4) Uani 1 1 d .
H43 H -0.2564 0.3749 0.3830 0.101 Uiso 1 1 calc R
C44 C -0.2207(4) 0.4389(5) 0.3435(5) 0.090(4) Uani 1 1 d .
H44 H -0.2472 0.4363 0.3252 0.107 Uiso 1 1 calc R
C45 C -0.1736(4) 0.4801(4) 0.3371(4) 0.073(3) Uani 1 1 d .
H45 H -0.1693 0.5040 0.3129 0.087 Uiso 1 1 calc R
C46 C -0.1341(4) 0.4859(4) 0.3657(3) 0.052(3) Uani 1 1 d .
H46 H -0.1039 0.5139 0.3617 0.063 Uiso 1 1 calc R
C47 C 0.1603(3) 0.7255(3) 0.4448(3) 0.0258(18) Uani 1 1 d .
C48 C 0.1519(3) 0.7047(3) 0.4952(3) 0.0311(19) Uani 1 1 d .
C49 C 0.1847(3) 0.6931(3) 0.5194(3) 0.037(2) Uani 1 1 d .
C50 C 0.2271(3) 0.7031(3) 0.4952(3) 0.042(2) Uani 1 1 d .
H50 H 0.2500 0.6980 0.5123 0.050 Uiso 1 1 calc R
C51 C 0.2351(3) 0.7220(3) 0.4421(3) 0.038(2) Uani 1 1 d .
C52 C 0.2767(3) 0.7270(3) 0.4141(4) 0.045(2) Uani 1 1 d .
H52 H 0.2985 0.7198 0.4306 0.054 Uiso 1 1 calc R
C53 C 0.2836(3) 0.7420(3) 0.3645(4) 0.044(2) Uani 1 1 d .
H53 H 0.3109 0.7461 0.3466 0.053 Uiso 1 1 calc R
C54 C 0.2505(3) 0.7518(3) 0.3385(4) 0.057(3) Uani 1 1 d .
H54 H 0.2558 0.7618 0.3035 0.069 Uiso 1 1 calc R
C55 C 0.2108(3) 0.7470(3) 0.3639(3) 0.039(2) Uani 1 1 d .
H55 H 0.1893 0.7536 0.3457 0.047 Uiso 1 1 calc R
C56 C 0.2004(3) 0.7319(2) 0.4184(4) 0.0304(18) Uani 1 1 d .
C57 C 0.1269(3) 0.7392(3) 0.4212(3) 0.0353(19) Uani 1 1 d .
C58 C 0.0820(3) 0.7052(3) 0.4060(3) 0.036(2) Uani 1 1 d .
C59 C 0.0492(3) 0.7158(3) 0.3777(3) 0.036(2) Uani 1 1 d .
C60 C 0.0604(4) 0.7617(3) 0.3684(3) 0.047(2) Uani 1 1 d .
H60 H 0.0387 0.7691 0.3520 0.057 Uiso 1 1 calc R
C61 C 0.1106(3) 0.8014(3) 0.3862(3) 0.050(3) Uani 1 1 d .
C62 C 0.1236(4) 0.8493(3) 0.3762(3) 0.056(3) Uani 1 1 d .
H62 H 0.1029 0.8580 0.3597 0.067 Uiso 1 1 calc R
C63 C 0.1680(4) 0.8817(4) 0.3920(4) 0.061(3) Uani 1 1 d .
H63 H 0.1801 0.9139 0.3819 0.073 Uiso 1 1 calc R
C64 C 0.1961(3) 0.8714(3) 0.4209(4) 0.053(2) Uani 1 1 d .
H64 H 0.2249 0.8967 0.4345 0.063 Uiso 1 1 calc R
C65 C 0.1844(3) 0.8256(3) 0.4311(3) 0.0301(19) Uani 1 1 d .
H65 H 0.2055 0.8192 0.4504 0.036 Uiso 1 1 calc R
C66 C 0.1416(3) 0.7884(3) 0.4133(3) 0.037(2) Uani 1 1 d .
C67 C 0.1731(3) 0.6738(3) 0.5745(3) 0.048(2) Uani 1 1 d .
H67A H 0.1978 0.6663 0.5853 0.057 Uiso 1 1 calc R
H67B H 0.1425 0.6433 0.5734 0.057 Uiso 1 1 calc R
C68 C 0.2035(3) 0.7712(3) 0.6029(3) 0.043(2) Uani 1 1 d .
C69 C 0.2503(3) 0.7914(3) 0.5888(3) 0.039(2) Uani 1 1 d .
H69 H 0.2659 0.7735 0.5935 0.047 Uiso 1 1 calc R
C70 C 0.2753(4) 0.8355(4) 0.5685(3) 0.055(3) Uani 1 1 d .
H70 H 0.3072 0.8470 0.5578 0.066 Uiso 1 1 calc R
C71 C 0.2557(3) 0.8641(3) 0.5631(3) 0.046(3) Uani 1 1 d .
H71 H 0.2738 0.8957 0.5504 0.056 Uiso 1 1 calc R
C72 C 0.2051(3) 0.8437(3) 0.5778(4) 0.052(2) Uani 1 1 d .
H72 H 0.1900 0.8622 0.5742 0.063 Uiso 1 1 calc R
C73 C 0.1804(4) 0.7988(3) 0.5965(3) 0.047(2) Uani 1 1 d .
H73 H 0.1478 0.7855 0.6054 0.056 Uiso 1 1 calc R
C74 C 0.1958(3) 0.7055(3) 0.6835(3) 0.039(2) Uani 1 1 d .
C75 C 0.2069(4) 0.7368(4) 0.7244(4) 0.077(4) Uani 1 1 d .
H75 H 0.2057 0.7651 0.7179 0.092 Uiso 1 1 calc R
C76 C 0.2195(4) 0.7311(4) 0.7733(4) 0.072(4) Uani 1 1 d .
H76 H 0.2253 0.7536 0.7999 0.086 Uiso 1 1 calc R
C77 C 0.2235(4) 0.6875(4) 0.7829(4) 0.069(3) Uani 1 1 d .
H77 H 0.2339 0.6832 0.8157 0.083 Uiso 1 1 calc R
C78 C 0.2123(4) 0.6526(4) 0.7440(4) 0.081(4) Uani 1 1 d .
H78 H 0.2135 0.6244 0.7502 0.097 Uiso 1 1 calc R
C79 C 0.1991(4) 0.6623(4) 0.6953(3) 0.081(4) Uani 1 1 d .
H79 H 0.1920 0.6398 0.6685 0.097 Uiso 1 1 calc R
C80 C -0.0005(3) 0.6770(3) 0.3611(3) 0.034(2) Uani 1 1 d .
H80A H -0.0178 0.6924 0.3469 0.041 Uiso 1 1 calc R
H80B H -0.0181 0.6588 0.3921 0.041 Uiso 1 1 calc R
C81 C 0.0532(3) 0.6651(3) 0.2761(3) 0.036(2) Uani 1 1 d .
C82 C 0.0868(3) 0.6501(3) 0.2755(3) 0.039(2) Uani 1 1 d .
H82 H 0.0803 0.6220 0.2935 0.047 Uiso 1 1 calc R
C83 C 0.1303(3) 0.6761(4) 0.2488(3) 0.052(3) Uani 1 1 d .
H83 H 0.1526 0.6652 0.2477 0.062 Uiso 1 1 calc R
C84 C 0.1399(4) 0.7180(4) 0.2239(4) 0.055(3) Uani 1 1 d .
H84 H 0.1700 0.7354 0.2073 0.066 Uiso 1 1 calc R
C85 C 0.1112(4) 0.7361(4) 0.2212(4) 0.065(3) Uani 1 1 d .
H85 H 0.1201 0.7650 0.2036 0.078 Uiso 1 1 calc R
C86 C 0.0647(3) 0.7087(3) 0.2470(3) 0.057(3) Uani 1 1 d .
H86 H 0.0421 0.7191 0.2449 0.068 Uiso 1 1 calc R
C87 C -0.0516(3) 0.6217(3) 0.2689(3) 0.034(2) Uani 1 1 d .
C88 C -0.0497(3) 0.6097(3) 0.2162(3) 0.050(3) Uani 1 1 d .
H88 H -0.0222 0.6098 0.2034 0.059 Uiso 1 1 calc R
C89 C -0.0893(5) 0.5974(4) 0.1830(4) 0.095(4) Uani 1 1 d .
H89 H -0.0884 0.5900 0.1477 0.114 Uiso 1 1 calc R
C90 C -0.1292(4) 0.5966(4) 0.2038(4) 0.066(3) Uani 1 1 d .
H90 H -0.1566 0.5865 0.1828 0.079 Uiso 1 1 calc R
C91 C -0.1301(3) 0.6096(4) 0.2525(4) 0.062(3) Uani 1 1 d .
H91 H -0.1574 0.6105 0.2640 0.074 Uiso 1 1 calc R
C92 C -0.0931(3) 0.6218(3) 0.2871(4) 0.057(3) Uani 1 1 d .
H92 H -0.0953 0.6300 0.3217 0.068 Uiso 1 1 calc R
C93 C 0.0271(4) 0.5109(4) 0.5832(3) 0.058(3) Uani 1 1 d .
C94 C 0.0061(4) 0.5385(3) 0.5963(3) 0.044(2) Uani 1 1 d .
C95 C -0.0378(4) 0.5185(3) 0.6203(3) 0.049(2) Uani 1 1 d .
C96 C -0.0629(4) 0.4674(4) 0.6324(3) 0.065(3) Uani 1 1 d .
H96 H -0.0928 0.4522 0.6495 0.078 Uiso 1 1 calc R
C97 C -0.0397(5) 0.4418(4) 0.6170(3) 0.066(4) Uani 1 1 d .
C98 C -0.0674(5) 0.3896(4) 0.6275(3) 0.091(4) Uani 1 1 d .
H98 H -0.0970 0.3754 0.6453 0.109 Uiso 1 1 calc R
C99 C -0.0467(5) 0.3616(4) 0.6092(4) 0.071(3) Uani 1 1 d .
H99 H -0.0634 0.3281 0.6145 0.085 Uiso 1 1 calc R
C100 C -0.0022(4) 0.3831(4) 0.5836(4) 0.064(3) Uani 1 1 d .
H100 H 0.0115 0.3654 0.5705 0.077 Uiso 1 1 calc R
C101 C 0.0192(4) 0.4311(4) 0.5793(4) 0.063(3) Uani 1 1 d .
H101 H 0.0503 0.4459 0.5649 0.076 Uiso 1 1 calc R
C102 C 0.0035(4) 0.4614(3) 0.5921(3) 0.043(3) Uani 1 1 d .
C103 C 0.0818(4) 0.5364(3) 0.5661(3) 0.049(3) Uani 1 1 d .
C104 C 0.0932(3) 0.5549(3) 0.5128(3) 0.041(2) Uani 1 1 d .
C105 C 0.1420(3) 0.5738(3) 0.4937(3) 0.040(2) Uani 1 1 d .
C106 C 0.1759(4) 0.5734(3) 0.5246(3) 0.057(3) Uani 1 1 d .
H106 H 0.2071 0.5840 0.5118 0.069 Uiso 1 1 calc R
C107 C 0.1631(3) 0.5559(3) 0.5792(4) 0.053(3) Uani 1 1 d .
C108 C 0.2016(4) 0.5609(4) 0.6123(4) 0.071(3) Uani 1 1 d .
H108 H 0.2331 0.5745 0.5992 0.085 Uiso 1 1 calc R
C109 C 0.1920(6) 0.5456(6) 0.6636(4) 0.124(7) Uani 1 1 d .
H109 H 0.2169 0.5481 0.6850 0.149 Uiso 1 1 calc R
C110 C 0.1425(6) 0.5252(4) 0.6851(4) 0.108(5) Uani 1 1 d .
H110 H 0.1349 0.5145 0.7197 0.129 Uiso 1 1 calc R
C111 C 0.1082(4) 0.5231(3) 0.6501(4) 0.070(3) Uani 1 1 d .
H111 H 0.0763 0.5103 0.6618 0.084 Uiso 1 1 calc R
C112 C 0.1189(4) 0.5395(3) 0.5972(3) 0.045(3) Uani 1 1 d .
C113 C -0.0609(3) 0.5488(3) 0.6357(3) 0.055(3) Uani 1 1 d .
H11A H -0.0939 0.5267 0.6475 0.065 Uiso 1 1 calc R
H11B H -0.0631 0.5651 0.6044 0.065 Uiso 1 1 calc R
C114 C 0.0019(5) 0.5727(4) 0.7264(3) 0.061(3) Uani 1 1 d .
C115 C -0.0216(5) 0.5269(4) 0.7496(4) 0.070(3) Uani 1 1 d .
H115 H -0.0553 0.5088 0.7486 0.085 Uiso 1 1 calc R
C116 C 0.0036(5) 0.5075(5) 0.7740(4) 0.072(3) Uani 1 1 d .
H116 H -0.0120 0.4766 0.7887 0.086 Uiso 1 1 calc R
C117 C 0.0523(5) 0.5362(5) 0.7752(4) 0.089(4) Uani 1 1 d .
H117 H 0.0718 0.5255 0.7907 0.107 Uiso 1 1 calc R
C118 C 0.0717(5) 0.5800(5) 0.7539(4) 0.093(4) Uani 1 1 d .
H118 H 0.1052 0.5988 0.7584 0.112 Uiso 1 1 calc R
C119 C 0.0527(4) 0.6013(4) 0.7280(3) 0.056(3) Uani 1 1 d .
H119 H 0.0705 0.6318 0.7123 0.067 Uiso 1 1 calc R
C120 C -0.0755(3) 0.5940(3) 0.7251(3) 0.046(2) Uani 1 1 d .
C121 C -0.0699(4) 0.6050(4) 0.7761(3) 0.067(3) Uani 1 1 d .
H121 H -0.0431 0.6067 0.7929 0.080 Uiso 1 1 calc R
C122 C -0.1001(5) 0.6138(5) 0.8053(5) 0.110(5) Uani 1 1 d .
H122 H -0.0938 0.6209 0.8409 0.131 Uiso 1 1 calc R
C123 C -0.1385(5) 0.6123(4) 0.7833(5) 0.081(4) Uani 1 1 d .
H123 H -0.1585 0.6199 0.8031 0.098 Uiso 1 1 calc R
C124 C -0.1493(4) 0.5992(4) 0.7297(5) 0.095(4) Uani 1 1 d .
H124 H -0.1773 0.5957 0.7139 0.114 Uiso 1 1 calc R
C125 C -0.1157(4) 0.5920(3) 0.7019(4) 0.070(3) Uani 1 1 d .
H125 H -0.1207 0.5854 0.6661 0.084 Uiso 1 1 calc R
C126 C 0.1507(3) 0.5917(3) 0.4378(3) 0.045(2) Uani 1 1 d .
H12A H 0.1848 0.6033 0.4304 0.054 Uiso 1 1 calc R
H12B H 0.1466 0.6199 0.4369 0.054 Uiso 1 1 calc R
C127 C 0.0977(3) 0.4928(3) 0.4020(3) 0.031(2) Uani 1 1 d .
C128 C 0.0478(3) 0.4587(4) 0.3974(3) 0.047(2) Uani 1 1 d .
H128 H 0.0269 0.4680 0.3826 0.057 Uiso 1 1 calc R
C129 C 0.0298(4) 0.4120(3) 0.4147(5) 0.070(3) Uani 1 1 d .
H129 H -0.0029 0.3884 0.4116 0.083 Uiso 1 1 calc R
C130 C 0.0638(4) 0.4025(3) 0.4372(3) 0.058(3) Uani 1 1 d .
H130 H 0.0526 0.3712 0.4502 0.070 Uiso 1 1 calc R
C131 C 0.1095(3) 0.4327(4) 0.4419(3) 0.047(3) Uani 1 1 d .
H131 H 0.1305 0.4234 0.4565 0.057 Uiso 1 1 calc R
C132 C 0.1254(3) 0.4775(3) 0.4250(4) 0.043(2) Uani 1 1 d .
H132 H 0.1583 0.4999 0.4294 0.051 Uiso 1 1 calc R
C133 C 0.1586(3) 0.5677(3) 0.3306(3) 0.032(2) Uani 1 1 d .
C134 C 0.1552(3) 0.5329(3) 0.2968(4) 0.048(3) Uani 1 1 d .
H134 H 0.1327 0.5005 0.3039 0.058 Uiso 1 1 calc R
C135 C 0.1839(4) 0.5437(4) 0.2521(3) 0.067(3) Uani 1 1 d .
H135 H 0.1789 0.5192 0.2285 0.081 Uiso 1 1 calc R
C136 C 0.2222(3) 0.5940(4) 0.2425(4) 0.062(3) Uani 1 1 d .
H136 H 0.2428 0.6008 0.2138 0.075 Uiso 1 1 calc R
C137 C 0.2286(5) 0.6313(4) 0.2748(4) 0.084(4) Uani 1 1 d .
H137 H 0.2520 0.6636 0.2686 0.100 Uiso 1 1 calc R
C138 C 0.1949(4) 0.6159(4) 0.3201(4) 0.059(3) Uani 1 1 d .
H138 H 0.1979 0.6398 0.3435 0.071 Uiso 1 1 calc R
La1 La 0.046917(18) 0.666406(17) 0.579186(19) 0.03643(12) Uani 1 1 d .
La2 La 0.017824(17) 0.573067(17) 0.420811(18) 0.03341(11) Uani 1 1 d .
O1 O -0.0172(2) 0.66183(19) 0.5323(2) 0.0438(15) Uani 1 1 d .
O2 O -0.0508(2) 0.56444(18) 0.46146(19) 0.0423(15) Uani 1 1 d .
O3 O 0.05573(19) 0.74823(19) 0.59155(19) 0.0434(15) Uani 1 1 d .
O4 O -0.0421(2) 0.4869(2) 0.40401(17) 0.0456(16) Uani 1 1 d .
O5 O 0.1129(2) 0.6957(2) 0.52290(19) 0.0418(15) Uani 1 1 d .
O6 O 0.06457(17) 0.65540(19) 0.4134(2) 0.0401(14) Uani 1 1 d .
O7 O 0.1180(2) 0.6982(2) 0.6401(2) 0.0481(17) Uani 1 1 d .
O8 O -0.00889(18) 0.58673(18) 0.33398(19) 0.0387(14) Uani 1 1 d .
O9 O 0.0286(2) 0.5874(2) 0.58662(19) 0.0486(15) Uani 1 1 d .
O10 O 0.0584(2) 0.55249(19) 0.48048(19) 0.0430(16) Uani 1 1 d .
O11 O 0.0025(2) 0.64320(19) 0.66384(18) 0.0434(15) Uani 1 1 d .
O12 O 0.07668(19) 0.5619(2) 0.36555(19) 0.0373(15) Uani 1 1 d .
P1 P 0.03096(9) 0.77072(8) 0.56353(9) 0.0443(6) Uani 1 1 d .
P2 P -0.08854(8) 0.45247(8) 0.43226(8) 0.0386(6) Uani 1 1 d .
P3 P 0.16821(9) 0.71032(9) 0.62533(8) 0.0396(6) Uani 1 1 d .
P4 P -0.00179(8) 0.63417(8) 0.31227(8) 0.0343(6) Uani 1 1 d .
P5 P -0.03110(10) 0.59313(9) 0.68521(8) 0.0454(6) Uani 1 1 d .
P6 P 0.11698(9) 0.55411(8) 0.38350(8) 0.0374(6) Uani 1 1 d .

loop_
_atom_site_aniso_label
_atom_site_aniso_U_11
_atom_site_aniso_U_22
_atom_site_aniso_U_33
_atom_site_aniso_U_23
_atom_site_aniso_U_13
_atom_site_aniso_U_12
C1 0.037(6) 0.042(6) 0.020(4) -0.003(4) 0.017(4) 0.018(5)
C2 0.037(6) 0.051(6) 0.024(4) -0.006(4) -0.002(4) 0.022(5)
C3 0.016(5) 0.034(6) 0.062(6) 0.006(5) 0.014(4) 0.011(4)
C4 0.044(6) 0.043(6) 0.047(6) -0.004(4) -0.019(5) 0.023(5)
C5 0.049(6) 0.081(7) 0.027(4) -0.021(6) -0.008(5) 0.040(6)
C6 0.069(8) 0.048(7) 0.057(6) -0.016(5) -0.002(6) 0.025(6)
C7 0.066(8) 0.095(9) 0.047(6) 0.000(6) -0.003(6) 0.057(8)
C8 0.046(7) 0.092(9) 0.077(8) -0.047(7) -0.015(6) 0.038(7)
C9 0.053(6) 0.047(6) 0.034(5) 0.002(5) 0.021(5) 0.035(5)
C10 0.015(5) 0.040(6) 0.041(5) 0.000(4) 0.012(4) 0.007(4)
C11 0.039(6) 0.039(6) 0.027(4) 0.000(4) -0.002(4) 0.020(5)
C12 0.032(6) 0.041(6) 0.023(5) -0.001(4) 0.009(4) -0.004(5)
C13 0.056(6) 0.039(6) 0.020(4) 0.006(4) 0.008(4) 0.011(5)
C14 0.076(8) 0.086(9) 0.022(5) -0.006(5) 0.008(5) 0.009(7)
C15 0.062(7) 0.055(7) 0.041(6) -0.008(5) 0.024(5) 0.025(6)
C16 0.077(8) 0.128(11) 0.038(6) -0.020(6) 0.012(6) 0.061(9)
C17 0.041(7) 0.108(10) 0.025(5) -0.001(6) 0.007(5) 0.012(7)
C18 0.064(8) 0.068(8) 0.070(8) 0.001(6) 0.020(6) 0.024(6)
C19 0.049(6) 0.083(8) 0.037(6) -0.004(5) 0.010(5) 0.028(6)
C20 0.022(5) 0.070(7) 0.035(5) -0.011(5) 0.001(4) 0.019(5)
C21 0.065(7) 0.060(7) 0.043(5) -0.016(5) 0.002(5) 0.041(6)
C22 0.051(7) 0.079(8) 0.087(9) 0.007(6) 0.035(6) 0.052(6)
C23 0.119(12) 0.142(13) 0.166(14) 0.078(11) 0.131(11) 0.086(11)
C24 0.29(3) 0.29(3) 0.39(4) 0.15(3) 0.18(3) 0.27(3)
C25 0.18(2) 0.078(13) 0.24(2) 0.046(14) 0.09(2) 0.010(13)
C26 0.051(9) 0.124(13) 0.25(2) -0.141(14) -0.017(11) 0.033(9)
C27 0.050(7) 0.174(12) 0.084(8) -0.073(9) -0.005(7) 0.070(8)
C28 0.034(6) 0.049(6) 0.083(8) 0.003(6) 0.001(6) 0.014(5)
C29 0.204(17) 0.059(9) 0.072(9) -0.039(7) -0.006(10) 0.017(10)
C30 0.189(17) 0.060(11) 0.114(12) -0.032(9) 0.052(12) 0.006(11)
C31 0.150(14) 0.041(8) 0.158(15) -0.039(12) -0.037(15) 0.001(9)
C32 0.169(15) 0.031(8) 0.108(11) 0.003(8) -0.035(11) -0.036(9)
C33 0.119(12) 0.072(10) 0.113(12) 0.005(9) -0.009(10) 0.016(9)
C34 0.052(6) 0.037(5) 0.027(5) 0.015(4) 0.006(4) 0.007(5)
C35 0.032(5) 0.033(5) 0.022(5) -0.001(4) 0.000(4) 0.007(4)
C36 0.124(10) 0.079(9) 0.004(4) -0.003(5) -0.010(5) 0.020(8)
C37 0.080(8) 0.047(7) 0.052(6) -0.023(5) -0.023(6) 0.028(6)
C38 0.085(8) 0.041(6) 0.052(6) 0.010(6) 0.003(7) 0.014(6)
C39 0.083(8) 0.054(7) 0.034(5) -0.002(5) 0.001(5) 0.037(7)
C40 0.070(7) 0.051(7) 0.019(4) 0.001(4) 0.005(4) 0.025(6)
C41 0.055(7) 0.049(6) 0.044(6) -0.008(5) 0.010(5) 0.029(6)
C42 0.062(7) 0.057(7) 0.068(7) 0.009(5) 0.012(6) 0.040(6)
C43 0.058(8) 0.066(9) 0.135(11) 0.007(8) -0.011(8) 0.036(7)
C44 0.061(9) 0.068(9) 0.130(11) -0.046(8) -0.027(8) 0.026(8)
C45 0.078(9) 0.098(10) 0.049(6) 0.001(6) -0.017(6) 0.051(8)
C46 0.053(7) 0.067(7) 0.044(6) -0.002(5) 0.010(5) 0.035(6)
C47 0.023(5) 0.024(5) 0.021(4) -0.003(3) 0.001(3) 0.005(4)
C48 0.019(5) 0.035(5) 0.038(5) -0.006(4) 0.003(4) 0.012(4)
C49 0.043(6) 0.030(5) 0.033(5) -0.009(4) -0.006(4) 0.014(5)
C50 0.054(6) 0.040(6) 0.032(5) -0.009(4) -0.003(5) 0.024(5)
C51 0.034(5) 0.025(5) 0.032(5) -0.013(4) 0.001(4) -0.002(4)
C52 0.040(5) 0.049(6) 0.045(6) -0.013(5) -0.020(5) 0.022(5)
C53 0.043(6) 0.048(6) 0.057(6) -0.006(5) -0.003(5) 0.034(5)
C54 0.058(7) 0.029(6) 0.063(6) 0.014(5) 0.033(6) 0.005(5)
C55 0.046(6) 0.048(6) 0.031(5) 0.019(4) 0.025(4) 0.029(5)
C56 0.023(4) 0.024(4) 0.039(5) 0.003(5) 0.005(5) 0.008(4)
C57 0.023(4) 0.044(5) 0.020(4) -0.002(5) -0.008(4) 0.002(4)
C58 0.064(6) 0.047(6) 0.021(4) 0.011(4) 0.016(4) 0.046(5)
C59 0.029(5) 0.048(6) 0.034(5) 0.023(4) 0.006(4) 0.022(5)
C60 0.070(7) 0.041(6) 0.032(5) 0.019(4) 0.006(5) 0.029(6)
C61 0.049(6) 0.040(6) 0.039(5) 0.009(5) 0.010(5) 0.006(5)
C62 0.078(8) 0.019(5) 0.058(6) -0.002(5) -0.005(6) 0.014(6)
C63 0.059(8) 0.046(7) 0.068(7) -0.008(5) -0.008(6) 0.018(6)
C64 0.047(6) 0.054(6) 0.061(6) 0.010(6) 0.002(6) 0.028(5)
C65 0.039(5) 0.030(5) 0.030(5) 0.009(4) 0.011(4) 0.024(4)
C66 0.026(5) 0.028(5) 0.042(5) -0.015(4) -0.005(4) 0.002(4)
C67 0.059(6) 0.028(5) 0.031(5) -0.010(5) -0.018(5) 0.002(4)
C68 0.047(6) 0.054(6) 0.022(4) -0.019(4) -0.016(4) 0.021(5)
C69 0.043(6) 0.044(6) 0.036(5) -0.001(4) -0.001(4) 0.026(5)
C70 0.072(7) 0.075(8) 0.047(6) -0.002(6) -0.006(5) 0.057(7)
C71 0.049(6) 0.040(6) 0.016(5) 0.004(4) -0.006(4) -0.003(5)
C72 0.060(7) 0.046(6) 0.060(6) -0.011(6) -0.032(6) 0.034(5)
C73 0.063(7) 0.037(6) 0.036(5) 0.001(4) -0.005(5) 0.022(6)
C74 0.061(6) 0.047(6) 0.022(4) 0.000(4) 0.003(4) 0.036(5)
C75 0.103(10) 0.075(8) 0.059(7) -0.027(6) -0.014(7) 0.050(8)
C76 0.076(8) 0.079(9) 0.027(5) -0.020(6) -0.017(5) 0.013(7)
C77 0.087(8) 0.047(7) 0.045(6) 0.017(5) -0.014(6) 0.012(6)
C78 0.149(11) 0.066(8) 0.034(6) 0.001(6) -0.043(6) 0.059(8)
C79 0.111(10) 0.093(9) 0.031(6) -0.023(6) -0.019(6) 0.046(8)
C80 0.027(5) 0.030(5) 0.044(5) -0.003(4) -0.003(4) 0.013(4)
C81 0.010(5) 0.050(6) 0.024(4) 0.006(4) 0.011(3) -0.001(4)
C82 0.032(6) 0.061(7) 0.027(5) 0.015(4) 0.009(4) 0.025(5)
C83 0.036(6) 0.075(8) 0.049(6) -0.020(6) -0.013(5) 0.031(6)
C84 0.049(7) 0.054(7) 0.062(7) 0.004(6) 0.013(6) 0.025(6)
C85 0.076(8) 0.047(7) 0.060(7) 0.032(5) 0.027(6) 0.023(6)
C86 0.041(6) 0.051(6) 0.058(6) 0.016(5) 0.026(5) 0.008(5)
C87 0.045(6) 0.038(5) 0.015(4) 0.009(4) 0.004(4) 0.017(5)
C88 0.052(6) 0.052(6) 0.035(5) -0.005(5) -0.017(5) 0.019(5)
C89 0.124(11) 0.133(11) 0.048(7) -0.020(7) -0.071(7) 0.079(10)
C90 0.043(7) 0.121(10) 0.046(6) -0.044(6) -0.023(5) 0.050(7)
C91 0.033(6) 0.124(10) 0.049(6) -0.027(6) -0.006(5) 0.055(6)
C92 0.041(6) 0.068(7) 0.067(7) -0.013(6) -0.010(5) 0.032(6)
C93 0.110(9) 0.077(7) 0.016(4) -0.008(5) -0.016(6) 0.069(7)
C94 0.059(7) 0.042(6) 0.020(5) -0.003(4) -0.004(4) 0.018(6)
C95 0.074(7) 0.036(6) 0.029(5) -0.001(4) 0.005(5) 0.022(6)
C96 0.091(8) 0.090(9) 0.008(4) 0.006(5) 0.006(5) 0.040(8)
C97 0.140(11) 0.038(6) 0.015(5) -0.001(4) 0.017(6) 0.042(7)
C98 0.199(14) 0.062(8) 0.018(5) 0.016(5) 0.011(7) 0.071(10)
C99 0.112(10) 0.033(6) 0.064(7) -0.020(5) -0.040(7) 0.033(7)
C100 0.070(7) 0.085(9) 0.030(5) 0.007(6) 0.008(6) 0.033(7)
C101 0.098(8) 0.044(6) 0.037(5) 0.000(6) -0.018(7) 0.028(6)
C102 0.091(8) 0.026(5) 0.014(5) 0.013(4) 0.006(5) 0.030(6)
C103 0.073(7) 0.030(5) 0.043(6) -0.008(4) -0.005(5) 0.027(5)
C104 0.068(7) 0.036(5) 0.024(5) -0.011(4) -0.027(5) 0.030(5)
C105 0.042(6) 0.061(7) 0.021(4) -0.018(4) -0.009(4) 0.029(5)
C106 0.065(7) 0.067(7) 0.042(6) -0.033(5) -0.022(5) 0.035(6)
C107 0.055(6) 0.085(7) 0.049(6) -0.037(6) -0.030(6) 0.058(6)
C108 0.096(9) 0.081(8) 0.066(7) -0.034(6) -0.011(7) 0.068(8)
C109 0.241(19) 0.238(18) 0.026(6) -0.042(8) -0.041(9) 0.218(17)
C110 0.228(18) 0.071(9) 0.048(7) -0.033(7) -0.036(10) 0.093(11)
C111 0.107(9) 0.062(7) 0.061(7) -0.024(5) -0.064(7) 0.057(7)
C112 0.104(9) 0.056(6) 0.017(4) -0.016(4) -0.019(5) 0.071(7)
C113 0.059(7) 0.044(6) 0.036(5) -0.001(5) 0.001(5) 0.008(5)
C114 0.118(10) 0.027(6) 0.016(5) -0.010(4) 0.026(5) 0.019(7)
C115 0.104(10) 0.052(8) 0.067(7) -0.019(6) 0.006(7) 0.048(8)
C116 0.100(11) 0.097(10) 0.044(6) 0.019(6) -0.007(6) 0.068(9)
C117 0.064(9) 0.118(12) 0.055(7) 0.017(8) -0.009(7) 0.022(9)
C118 0.120(12) 0.125(12) 0.046(7) 0.017(7) -0.034(7) 0.069(10)
C119 0.077(8) 0.060(8) 0.013(5) -0.005(5) 0.001(5) 0.020(7)
C120 0.055(7) 0.053(6) 0.028(5) 0.002(4) -0.003(5) 0.026(5)
C121 0.116(10) 0.099(9) 0.030(5) 0.010(5) 0.017(6) 0.087(8)
C122 0.114(12) 0.220(17) 0.044(7) 0.016(8) 0.004(7) 0.121(12)
C123 0.104(11) 0.056(8) 0.079(9) 0.001(7) 0.035(8) 0.036(8)
C124 0.053(8) 0.116(11) 0.088(10) -0.053(8) -0.004(7) 0.021(8)
C125 0.078(9) 0.061(7) 0.059(7) -0.014(6) 0.010(7) 0.026(7)
C126 0.048(6) 0.038(5) 0.048(6) -0.017(4) -0.009(4) 0.021(5)
C127 0.023(5) 0.020(5) 0.042(5) -0.015(4) -0.007(4) 0.004(4)
C128 0.064(7) 0.061(7) 0.023(4) -0.008(4) -0.007(4) 0.036(6)
C129 0.069(7) 0.031(6) 0.101(8) -0.003(7) -0.013(7) 0.019(5)
C130 0.110(10) 0.044(6) 0.053(7) 0.023(5) 0.034(6) 0.063(7)
C131 0.010(5) 0.068(7) 0.056(6) -0.005(5) -0.010(4) 0.013(5)
C132 0.043(5) 0.043(6) 0.045(5) -0.009(5) -0.022(5) 0.023(5)
C133 0.040(6) 0.026(5) 0.026(5) -0.001(4) -0.001(4) 0.013(5)
C134 0.037(6) 0.034(6) 0.069(7) 0.011(5) 0.014(5) 0.014(5)
C135 0.077(8) 0.097(9) 0.023(5) 0.008(5) 0.014(5) 0.040(7)
C136 0.047(7) 0.055(7) 0.075(8) 0.048(6) 0.022(6) 0.018(6)
C137 0.126(11) 0.087(9) 0.054(7) -0.013(7) 0.022(7) 0.065(9)
C138 0.085(8) 0.067(8) 0.054(6) -0.021(6) -0.032(6) 0.059(7)
La1 0.0439(3) 0.0409(3) 0.0234(2) 0.0006(3) 0.0014(3) 0.0203(3)
La2 0.0401(3) 0.0363(3) 0.0225(2) 0.0000(3) 0.0016(3) 0.0181(3)
O1 0.043(4) 0.029(3) 0.047(4) 0.001(3) 0.005(3) 0.010(3)
O2 0.053(4) 0.030(3) 0.029(3) 0.008(3) 0.011(3) 0.010(3)
O3 0.044(4) 0.055(4) 0.039(4) -0.006(3) -0.008(3) 0.030(3)
O4 0.053(4) 0.059(4) 0.027(3) 0.019(3) 0.009(3) 0.030(3)
O5 0.050(4) 0.043(4) 0.032(3) 0.001(3) -0.008(3) 0.022(3)
O6 0.037(3) 0.050(4) 0.030(3) -0.013(3) 0.002(3) 0.020(3)
O7 0.045(4) 0.042(4) 0.041(4) 0.001(3) 0.001(3) 0.009(3)
O8 0.036(3) 0.030(3) 0.039(3) -0.001(3) -0.010(3) 0.008(3)
O9 0.067(4) 0.065(4) 0.022(3) 0.001(3) -0.003(3) 0.039(4)
O10 0.062(4) 0.036(4) 0.023(3) -0.001(3) 0.004(3) 0.018(3)
O11 0.060(4) 0.040(4) 0.019(3) -0.004(3) 0.006(3) 0.016(3)
O12 0.032(3) 0.060(4) 0.027(3) -0.006(3) -0.007(3) 0.028(3)
P1 0.0425(15) 0.0428(15) 0.0508(16) -0.0111(12) -0.0018(12) 0.0238(13)
P2 0.0485(15) 0.0416(14) 0.0222(13) -0.0005(10) 0.0026(10) 0.0201(12)
P3 0.0527(17) 0.0427(15) 0.0223(11) -0.0077(11) -0.0095(11) 0.0230(14)
P4 0.0363(14) 0.0408(15) 0.0238(11) 0.0012(10) -0.0017(10) 0.0178(12)
P5 0.0678(18) 0.0426(16) 0.0223(11) 0.0011(11) 0.0063(12) 0.0249(15)
P6 0.0452(15) 0.0417(15) 0.0298(12) -0.0075(11) -0.0047(11) 0.0253(13)

loop_
_atom_type_symbol
_atom_type_description
_atom_type_scat_dispersion_real
_atom_type_scat_dispersion_imag
_atom_type_scat_source
C C 0.0033 0.0016 'International Tables Vol C Tables 4.2.6.8 and 6.1.1.4'
H H 0.0000 0.0000 'International Tables Vol C Tables 4.2.6.8 and 6.1.1.4'
O O 0.0106 0.0060 'International Tables Vol C Tables 4.2.6.8 and 6.1.1.4'
P P 0.1023 0.0942 'International Tables Vol C Tables 4.2.6.8 and 6.1.1.4'
La La -0.2871 2.4523 'International Tables Vol C Tables 4.2.6.8 and 6.1.1.4'

loop_
_geom_angle_atom_site_label_1
_geom_angle_atom_site_label_2
_geom_angle_atom_site_label_3
_geom_angle
C2 C1 C10 119.6(8)
C2 C1 C11 121.8(8)
C10 C1 C11 118.6(8)
O1 C2 C1 123.4(8)
O1 C2 C3 118.7(8)
C1 C2 C3 117.9(8)
C4 C3 C2 124.3(8)
C4 C3 C21 119.6(8)
C2 C3 C21 116.1(8)
C3 C4 C5 118.9(9)
C4 C5 C6 122.6(9)
C4 C5 C10 119.0(8)
C6 C5 C10 118.4(8)
C7 C6 C5 126.7(10)
C6 C7 C8 110.5(9)
C9 C8 C7 126.0(10)
C10 C9 C8 121.9(9)
C9 C10 C1 123.5(9)
C9 C10 C5 116.4(8)
C1 C10 C5 120.0(8)
C12 C11 C20 116.8(8)
C12 C11 C1 123.2(8)
C20 C11 C1 120.0(8)
O2 C12 C13 115.8(8)
O2 C12 C11 122.1(8)
C13 C12 C11 122.1(8)
C12 C13 C14 118.4(9)
C12 C13 C34 123.0(8)
C14 C13 C34 118.5(8)
C15 C14 C13 119.4(10)
C20 C15 C14 119.3(9)
C20 C15 C16 123.9(10)
C14 C15 C16 116.4(10)
C17 C16 C15 116.7(11)
C16 C17 C18 122.9(10)
C17 C18 C19 120.0(10)
C18 C19 C20 120.4(10)
C15 C20 C11 123.6(9)
C15 C20 C19 115.8(8)
C11 C20 C19 120.6(9)
C3 C21 P1 120.8(6)
C23 C22 C27 120.5(11)
C23 C22 P1 119.7(9)
C27 C22 P1 119.7(9)
C24 C23 C22 133.1(16)
C23 C24 C25 102(2)
C24 C25 C26 137(2)
C25 C26 C27 110.7(16)
C22 C27 C26 116.0(13)
C29 C28 C33 121.4(10)
C29 C28 P1 118.6(9)
C33 C28 P1 119.5(8)
C28 C29 C30 116.3(12)
C31 C30 C29 122.4(13)
C32 C31 C30 121.9(12)
C31 C32 C33 116.9(13)
C28 C33 C32 120.6(12)
C13 C34 P2 120.6(6)
C36 C35 C40 114.7(8)
C36 C35 P2 125.7(7)
C40 C35 P2 119.5(6)
C35 C36 C37 125.3(8)
C38 C37 C36 116.1(9)
C37 C38 C39 121.1(9)
C40 C39 C38 121.8(9)
C39 C40 C35 120.9(8)
C46 C41 C42 117.9(9)
C46 C41 P2 120.7(8)
C42 C41 P2 120.8(7)
C43 C42 C41 121.4(10)
C42 C43 C44 120.6(11)
C43 C44 C45 118.2(11)
C46 C45 C44 121.9(11)
C45 C46 C41 119.8(10)
C48 C47 C56 117.6(7)
C48 C47 C57 121.3(7)
C56 C47 C57 121.0(7)
O5 C48 C47 121.5(7)
O5 C48 C49 116.6(7)
C47 C48 C49 121.9(7)
C50 C49 C48 121.0(8)
C50 C49 C67 122.0(8)
C48 C49 C67 116.8(8)
C49 C50 C51 117.8(8)
C56 C51 C50 119.4(8)
C56 C51 C52 122.5(7)
C50 C51 C52 117.9(8)
C53 C52 C51 119.1(8)
C52 C53 C54 121.3(9)
C55 C54 C53 120.5(8)
C54 C55 C56 122.5(8)
C47 C56 C51 121.9(8)
C47 C56 C55 124.1(7)
C51 C56 C55 113.9(7)
C58 C57 C66 118.8(7)
C58 C57 C47 120.9(7)
C66 C57 C47 120.2(7)
C57 C58 O6 122.0(7)
C57 C58 C59 123.9(8)
O6 C58 C59 114.0(8)
C60 C59 C58 120.9(8)
C60 C59 C80 116.4(7)
C58 C59 C80 122.5(8)
C59 C60 C61 116.5(8)
C62 C61 C66 122.5(9)
C62 C61 C60 117.8(9)
C66 C61 C60 119.6(8)
C63 C62 C61 114.4(10)
C62 C63 C64 124.5(10)
C65 C64 C63 121.6(9)
C64 C65 C66 119.7(8)
C65 C66 C61 116.5(8)
C65 C66 C57 123.5(8)
C61 C66 C57 119.9(7)
C49 C67 P3 119.6(6)
C73 C68 C69 118.0(9)
C73 C68 P3 118.3(7)
C69 C68 P3 123.6(8)
C70 C69 C68 123.2(9)
C69 C70 C71 121.4(9)
C70 C71 C72 117.3(8)
C73 C72 C71 120.0(8)
C68 C73 C72 120.0(9)
C75 C74 C79 114.7(8)
C75 C74 P3 122.5(7)
C79 C74 P3 121.7(6)
C74 C75 C76 126.4(11)
C75 C76 C77 116.8(9)
C78 C77 C76 121.5(8)
C77 C78 C79 116.3(10)
C78 C79 C74 124.2(9)
C59 C80 P4 115.2(6)
C82 C81 C86 117.4(7)
C82 C81 P4 122.5(7)
C86 C81 P4 120.1(7)
C83 C82 C81 121.1(8)
C84 C83 C82 118.7(9)
C85 C84 C83 126.2(10)
C84 C85 C86 116.3(9)
C81 C86 C85 120.1(9)
C92 C87 C88 119.1(8)
C92 C87 P4 121.5(6)
C88 C87 P4 119.4(7)
C87 C88 C89 119.8(10)
C90 C89 C88 118.0(10)
C89 C90 C91 121.8(9)
C90 C91 C92 123.4(9)
C91 C92 C87 117.8(8)
C94 C93 C102 121.5(10)
C94 C93 C103 120.2(9)
C102 C93 C103 117.7(8)
C93 C94 O9 122.1(9)
C93 C94 C95 121.4(9)
O9 C94 C95 116.5(9)
C94 C95 C96 119.0(9)
C94 C95 C113 121.8(9)
C96 C95 C113 119.2(9)
C97 C96 C95 116.1(9)
C96 C97 C102 124.9(10)
C96 C97 C98 114.5(11)
C102 C97 C98 120.5(10)
C99 C98 C97 116.4(11)
C100 C99 C98 121.4(10)
C101 C100 C99 114.6(11)
C100 C101 C102 130.5(11)
C97 C102 C101 116.4(9)
C97 C102 C93 116.9(10)
C101 C102 C93 126.7(10)
C112 C103 C104 118.3(9)
C112 C103 C93 124.4(8)
C104 C103 C93 117.1(8)
O10 C104 C103 121.1(9)
O10 C104 C105 120.1(7)
C103 C104 C105 118.8(8)
C106 C105 C104 120.3(8)
C106 C105 C126 124.0(9)
C104 C105 C126 115.6(7)
C105 C106 C107 118.8(9)
C112 C107 C106 121.2(8)
C112 C107 C108 121.7(10)
C106 C107 C108 116.9(9)
C109 C108 C107 119.7(12)
C108 C109 C110 120.5(11)
C111 C110 C109 115.2(11)
C110 C111 C112 123.5(12)
C107 C112 C103 122.4(8)
C107 C112 C111 119.3(9)
C103 C112 C111 118.3(10)
C95 C113 P5 116.8(7)
C119 C114 C115 120.5(11)
C119 C114 P5 117.8(8)
C115 C114 P5 121.1(10)
C116 C115 C114 122.1(12)
C117 C116 C115 115.8(12)
C118 C117 C116 118.4(14)
C117 C118 C119 131.8(14)
C118 C119 C114 111.2(11)
C121 C120 C125 115.2(9)
C121 C120 P5 124.5(8)
C125 C120 P5 119.3(7)
C120 C121 C122 125.1(11)
C123 C122 C121 120.1(12)
C122 C123 C124 119.9(12)
C125 C124 C123 116.5(12)
C120 C125 C124 123.0(10)
C105 C126 P6 122.7(6)
C132 C127 C128 116.8(8)
C132 C127 P6 125.7(6)
C128 C127 P6 117.1(7)
C129 C128 C127 120.4(9)
C128 C129 C130 114.9(9)
C131 C130 C129 126.2(9)
C130 C131 C132 117.1(9)
C131 C132 C127 124.6(8)
C134 C133 C138 116.9(8)
C134 C133 P6 122.1(7)
C138 C133 P6 120.8(7)
C133 C134 C135 122.7(9)
C134 C135 C136 119.3(9)
C137 C136 C135 121.8(10)
C136 C137 C138 114.2(10)
C137 C138 C133 124.8(9)
O9 La1 O1 104.04(19)
O9 La1 O5 100.11(19)
O1 La1 O5 107.46(18)
O9 La1 O11 78.86(18)
O1 La1 O11 94.39(19)
O5 La1 O11 157.57(18)
O9 La1 O7 94.28(19)
O1 La1 O7 160.01(19)
O5 La1 O7 76.51(16)
O11 La1 O7 81.20(18)
O9 La1 O3 166.05(17)
O1 La1 O3 76.43(17)
O5 La1 O3 92.91(18)
O11 La1 O3 87.20(17)
O7 La1 O3 83.86(18)
O10 La2 O6 104.23(18)
O10 La2 O2 107.68(18)
O6 La2 O2 102.03(18)
O10 La2 O4 91.71(17)
O6 La2 O4 163.18(17)
O2 La2 O4 77.66(18)
O10 La2 O8 158.65(18)
O6 La2 O8 79.01(17)
O2 La2 O8 91.93(18)
O4 La2 O8 84.18(16)
O10 La2 O12 76.34(16)
O6 La2 O12 90.69(18)
O2 La2 O12 164.97(18)
O4 La2 O12 87.84(18)
O8 La2 O12 82.57(17)
C2 O1 La1 167.8(5)
C12 O2 La2 163.4(6)
P1 O3 La1 129.2(3)
P2 O4 La2 130.8(3)
C48 O5 La1 167.2(5)
C58 O6 La2 165.5(5)
P3 O7 La1 125.6(3)
P4 O8 La2 127.3(3)
C94 O9 La1 164.4(6)
C104 O10 La2 162.0(5)
P5 O11 La1 128.7(3)
P6 O12 La2 128.0(3)
O3 P1 C28 107.9(4)
O3 P1 C22 109.5(4)
C28 P1 C22 105.2(4)
O3 P1 C21 115.8(4)
C28 P1 C21 107.8(5)
C22 P1 C21 110.1(5)
O4 P2 C35 109.2(3)
O4 P2 C41 111.3(4)
C35 P2 C41 107.9(4)
O4 P2 C34 114.3(4)
C35 P2 C34 107.0(4)
C41 P2 C34 106.9(4)
O7 P3 C67 116.2(4)
O7 P3 C74 106.2(4)
C67 P3 C74 110.0(4)
O7 P3 C68 112.0(4)
C67 P3 C68 105.1(4)
C74 P3 C68 107.0(4)
O8 P4 C81 110.8(4)
O8 P4 C87 109.1(3)
C81 P4 C87 108.5(4)
O8 P4 C80 115.5(3)
C81 P4 C80 106.9(4)
C87 P4 C80 105.6(4)
O11 P5 C113 113.6(4)
O11 P5 C120 110.1(4)
C113 P5 C120 108.0(5)
O11 P5 C114 110.8(4)
C113 P5 C114 107.4(4)
C120 P5 C114 106.6(4)
O12 P6 C133 108.9(3)
O12 P6 C127 114.0(4)
C133 P6 C127 105.7(4)
O12 P6 C126 113.8(4)
C133 P6 C126 107.2(4)
C127 P6 C126 106.8(4)

loop_
_geom_bond_atom_site_label_1
_geom_bond_atom_site_label_2
_geom_bond_distance
C1 C2 1.378(11)
C1 C10 1.406(11)
C1 C11 1.421(10)
C2 O1 1.293(9)
C2 C3 1.471(11)
C3 C4 1.300(10)
C3 C21 1.526(11)
C4 C5 1.426(11)
C5 C6 1.422(12)
C5 C10 1.457(11)
C6 C7 1.356(12)
C7 C8 1.444(13)
C8 C9 1.372(12)
C9 C10 1.345(11)
C11 C12 1.382(11)
C11 C20 1.426(10)
C12 O2 1.336(9)
C12 C13 1.419(11)
C13 C14 1.473(12)
C13 C34 1.523(11)
C14 C15 1.374(13)
C15 C20 1.395(12)
C15 C16 1.446(12)
C16 C17 1.359(14)
C17 C18 1.416(13)
C18 C19 1.380(11)
C19 C20 1.473(12)
C21 P1 1.848(8)
C22 C23 1.300(12)
C22 C27 1.316(11)
C22 P1 1.826(9)
C23 C24 1.285(15)
C24 C25 1.291(16)
C25 C26 1.375(15)
C26 C27 1.400(12)
C28 C29 1.360(11)
C28 C33 1.373(11)
C28 P1 1.791(10)
C29 C30 1.377(13)
C30 C31 1.368(13)
C31 C32 1.324(13)
C32 C33 1.413(12)
C34 P2 1.752(8)
C35 C36 1.398(11)
C35 C40 1.447(10)
C35 P2 1.778(8)
C36 C37 1.455(13)
C37 C38 1.316(12)
C38 C39 1.466(12)
C39 C40 1.330(11)
C41 C46 1.403(11)
C41 C42 1.443(12)
C41 P2 1.763(9)
C42 C43 1.364(13)
C43 C44 1.400(15)
C44 C45 1.419(14)
C45 C46 1.382(12)
C47 C48 1.402(10)
C47 C56 1.364(9)
C47 C57 1.462(10)
C48 O5 1.326(8)
C48 C49 1.408(10)
C49 C50 1.364(11)
C49 C67 1.498(11)
C50 C51 1.447(10)
C51 C56 1.419(10)
C51 C52 1.436(11)
C52 C53 1.326(11)
C53 C54 1.402(12)
C54 C55 1.354(11)
C55 C56 1.446(11)
C57 C58 1.344(10)
C57 C66 1.402(10)
C58 O6 1.403(9)
C58 C59 1.436(10)
C59 C60 1.337(10)
C59 C80 1.498(10)
C60 C61 1.523(12)
C61 C62 1.386(12)
C61 C66 1.420(11)
C62 C63 1.324(12)
C63 C64 1.316(11)
C64 C65 1.333(10)
C65 C66 1.357(10)
C67 P3 1.791(8)
C68 C73 1.406(11)
C68 C69 1.339(10)
C68 P3 1.774(9)
C69 C70 1.321(11)
C70 C71 1.340(11)
C71 C72 1.448(11)
C72 C73 1.325(11)
C74 C75 1.355(11)
C74 C79 1.460(12)
C74 P3 1.763(8)
C75 C76 1.346(12)
C76 C77 1.473(13)
C77 C78 1.390(12)
C78 C79 1.386(12)
C80 P4 1.825(7)
C81 C82 1.368(11)
C81 C86 1.446(11)
C81 P4 1.773(8)
C82 C83 1.382(11)
C83 C84 1.363(12)
C84 C85 1.298(12)
C85 C86 1.442(12)
C87 C92 1.398(11)
C87 C88 1.400(10)
C87 P4 1.802(8)
C88 C89 1.398(11)
C89 C90 1.361(14)
C90 C91 1.308(11)
C91 C92 1.357(11)
C93 C94 1.381(11)
C93 C102 1.379(12)
C93 C103 1.565(13)
C94 O9 1.368(10)
C94 C95 1.352(11)
C95 C96 1.438(12)
C95 C113 1.524(12)
C96 C97 1.396(13)
C97 C102 1.347(13)
C97 C98 1.461(13)
C98 C99 1.422(14)
C99 C100 1.385(13)
C100 C101 1.326(11)
C101 C102 1.328(12)
C103 C112 1.380(11)
C103 C104 1.448(11)
C104 O10 1.347(9)
C104 C105 1.437(11)
C105 C106 1.339(11)
C105 C126 1.504(10)
C106 C107 1.472(13)
C107 C112 1.310(12)
C107 C108 1.426(12)
C108 C109 1.369(15)
C109 C110 1.472(18)
C110 C111 1.382(14)
C111 C112 1.419(12)
C113 P5 1.768(8)
C114 C119 1.402(13)
C114 C115 1.389(13)
C114 P5 1.814(12)
C115 C116 1.375(13)
C116 C117 1.346(14)
C117 C118 1.321(15)
C118 C119 1.291(13)
C120 C121 1.331(11)
C120 C125 1.378(12)
C120 P5 1.747(9)
C121 C122 1.345(13)
C122 C123 1.322(15)
C123 C124 1.414(14)
C124 C125 1.389(14)
C126 P6 1.786(7)
C127 C132 1.334(10)
C127 C128 1.408(10)
C127 P6 1.787(8)
C128 C129 1.369(11)
C129 C130 1.382(13)
C130 C131 1.283(12)
C131 C132 1.320(11)
C133 C134 1.362(10)
C133 C138 1.405(12)
C133 P6 1.779(8)
C134 C135 1.385(11)
C135 C136 1.466(13)
C136 C137 1.369(13)
C137 C138 1.479(13)
La1 O9 2.282(6)
La1 O1 2.298(6)
La1 O5 2.311(6)
La1 O11 2.472(5)
La1 O7 2.497(6)
La1 O3 2.489(5)
La2 O10 2.285(6)
La2 O6 2.278(5)
La2 O2 2.299(6)
La2 O4 2.467(6)
La2 O8 2.477(5)
La2 O12 2.499(5)
O3 P1 1.482(5)
O4 P2 1.507(5)
O7 P3 1.488(6)
O8 P4 1.511(5)
O11 P5 1.504(5)
O12 P6 1.491(5)
